data_1558417
loop_
_publ_author_name
'Gini, Andrea'
'Paraja, Miguel'
'Galm\'es, Bartomeu'
'Besnard, Celine'
'Poblador-Bahamonde, Amalia I.'
'Sakai, Naomi'
'Frontera, Antonio'
'Matile, Stefan'

_publ_section_title
;
 Pnictogen-bonding catalysis: brevetoxin-type polyether cyclizations
;
_journal_name_full 'Chemical Science'
_journal_paper_doi 10.1039/D0SC02551H
_journal_year 2020
_chemical_formula_moiety 'C18 H6 F9 Sb'
_chemical_formula_sum 'C18 H6 F9 Sb'
_chemical_formula_weight 514.98
_space_group_crystal_system triclinic
_space_group_IT_number 2
_space_group_name_Hall '-P 1'
_space_group_name_H-M_alt 'P -1'
_atom_sites_solution_hydrogens geom
_atom_sites_solution_primary dual
_audit_creation_date 2019-11-11
_audit_creation_method
;
Olex2 1.3
(compiled 2019.09.11 svn.r3662 for OlexSys, GUI svn.r5938)
;
_audit_update_record
;
2020-04-26 deposited with the CCDC.	2020-06-17 downloaded from the CCDC.
;
_cell_angle_alpha 98.5536(12)
_cell_angle_beta 93.9179(11)
_cell_angle_gamma 102.0249(12)
_cell_formula_units_Z 4
_cell_length_a 7.11145(10)
_cell_length_b 14.5572(2)
_cell_length_c 16.9641(2)
_cell_measurement_reflns_used 25590
_cell_measurement_temperature 140.01(10)
_cell_measurement_theta_max 32.8420
_cell_measurement_theta_min 1.7650
_cell_volume 1689.55(4)
_computing_cell_refinement 'CrysAlisPro 1.171.40.43a (Rigaku OD, 2019)'
_computing_data_collection 'CrysAlisPro 1.171.40.43a (Rigaku OD, 2019)'
_computing_data_reduction 'CrysAlisPro 1.171.40.43a (Rigaku OD, 2019)'
_computing_molecular_graphics 'Olex2 1.3 (Dolomanov et al., 2009)'
_computing_publication_material 'Olex2 1.3 (Dolomanov et al., 2009)'
_computing_structure_refinement 'ShelXL 2018/3 (Sheldrick, 2015)'
_computing_structure_solution 'ShelXT n/a (Sheldrick, 2015)'
_diffrn_ambient_environment N~2~
_diffrn_ambient_temperature 140.01(10)
_diffrn_detector 'CCD plate'
_diffrn_detector_area_resol_mean 10.4670
_diffrn_detector_type Atlas
_diffrn_measured_fraction_theta_full 1.000
_diffrn_measured_fraction_theta_max 0.921
_diffrn_measurement_details
;
List of Runs (angles in degrees, time in seconds):

  # Type    Start    End  Width  t~exp~   \w     \q     \k     \f   Frames
#--------------------------------------------------------------------------
  1  \w    -50.00  27.00   0.50    3.50    --   18.57 -57.00-150.00  154
  2  \w    -13.00  91.00   0.50    3.50    --   18.57  77.00 120.00  208
  3  \w      0.00  88.00   0.50    3.50    --   18.57  57.00   0.00  176
  4  \w    -55.00  50.00   0.50    3.50    --   18.57 -77.00  30.00  210
  5  \w    -18.00  58.00   0.50    3.50    --   18.57 -99.00 150.00  152
  6  \w     35.00 105.00   0.50    3.50    --   18.57 178.00  30.00  140
  7  \w      2.00  56.00   0.50    3.50    --   18.57  57.00-120.00  108
  8  \w    -76.00 -51.00   0.50    3.50    --  -18.73 128.00-152.74   50
  9  \w    -76.00  -2.00   0.50    3.50    --  -18.73 -38.00-150.00  148
 10  \w    -78.00 -46.00   0.50    3.50    --  -18.73 131.00 125.09   64
;
_diffrn_measurement_device 'four-circle diffractometer'
_diffrn_measurement_device_type 'SuperNova, Dual, Cu at home/near, Atlas'
_diffrn_measurement_method '\w scans'
_diffrn_orient_matrix_type 'CrysAlisPro convention (1999,Acta A55,543-557)'
_diffrn_orient_matrix_UB_11 -0.0903701000
_diffrn_orient_matrix_UB_12 0.0133282000
_diffrn_orient_matrix_UB_13 0.0006932000
_diffrn_orient_matrix_UB_21 -0.0475049000
_diffrn_orient_matrix_UB_22 -0.0484291000
_diffrn_orient_matrix_UB_23 -0.0024125000
_diffrn_orient_matrix_UB_31 0.0093210000
_diffrn_orient_matrix_UB_32 0.0054827000
_diffrn_orient_matrix_UB_33 0.0424326000
_diffrn_radiation_monochromator mirror
_diffrn_radiation_probe x-ray
_diffrn_radiation_type 'Mo K\a'
_diffrn_radiation_wavelength 0.71073
_diffrn_reflns_av_R_equivalents 0.0257
_diffrn_reflns_av_unetI/netI 0.0217
_diffrn_reflns_Laue_measured_fraction_full 1.000
_diffrn_reflns_Laue_measured_fraction_max 0.921
_diffrn_reflns_limit_h_max 10
_diffrn_reflns_limit_h_min -10
_diffrn_reflns_limit_k_max 22
_diffrn_reflns_limit_k_min -22
_diffrn_reflns_limit_l_max 25
_diffrn_reflns_limit_l_min -25
_diffrn_reflns_number 38775
_diffrn_reflns_point_group_measured_fraction_full 1.000
_diffrn_reflns_point_group_measured_fraction_max 0.921
_diffrn_reflns_theta_full 25.242
_diffrn_reflns_theta_max 32.938
_diffrn_reflns_theta_min 2.046
_diffrn_source 'micro-focus sealed X-ray tube'
_diffrn_source_type 'SuperNova (Mo) X-ray Source'
_exptl_absorpt_coefficient_mu 1.727
_exptl_absorpt_correction_T_max 1.000
_exptl_absorpt_correction_T_min 0.295
_exptl_absorpt_correction_type gaussian
_exptl_absorpt_process_details
;
CrysAlisPro 1.171.40.43a (Rigaku Oxford Diffraction, 2019)
Numerical absorption correction based on gaussian integration over
			a multifaceted crystal model
Empirical absorption correction using spherical harmonics,
 implemented in SCALE3 ABSPACK scaling algorithm.
;
_exptl_crystal_colour colourless
_exptl_crystal_colour_primary colourless
_exptl_crystal_density_diffrn 2.025
_exptl_crystal_description block
_exptl_crystal_F_000 984
_exptl_crystal_size_max 0.664
_exptl_crystal_size_mid 0.32
_exptl_crystal_size_min 0.215
_refine_diff_density_max 0.438
_refine_diff_density_min -0.572
_refine_diff_density_rms 0.072
_refine_ls_extinction_method none
_refine_ls_goodness_of_fit_ref 1.031
_refine_ls_hydrogen_treatment constr
_refine_ls_matrix_type full
_refine_ls_number_parameters 505
_refine_ls_number_reflns 11671
_refine_ls_number_restraints 0
_refine_ls_restrained_S_all 1.031
_refine_ls_R_factor_all 0.0246
_refine_ls_R_factor_gt 0.0200
_refine_ls_shift/su_max 0.002
_refine_ls_shift/su_mean 0.000
_refine_ls_structure_factor_coef Fsqd
_refine_ls_weighting_details 'w=1/[\s^2^(Fo^2^)+(0.0208P)^2^+0.6497P] where P=(Fo^2^+2Fc^2^)/3'
_refine_ls_weighting_scheme calc
_refine_ls_wR_factor_gt 0.0472
_refine_ls_wR_factor_ref 0.0495
_reflns_Friedel_coverage 0.000
_reflns_number_gt 10439
_reflns_number_total 11671
_reflns_threshold_expression 'I > 2\s(I)'
_cod_data_source_file d0sc02551h2.cif
_cod_data_source_block catalyst_1
_cod_database_code 1558417
_shelx_shelxl_version_number 2018/3
_shelx_space_group_comment
;
The symmetry employed for this shelxl refinement is uniquely defined
by the following loop, which should always be used as a source of
symmetry information in preference to the above space-group names.
They are only intended as comments.
;
_shelx_estimated_absorpt_t_max 0.708
_shelx_estimated_absorpt_t_min 0.393
_reflns_odcompleteness_completeness 99.96
_reflns_odcompleteness_iscentric 1
_reflns_odcompleteness_theta 30.44
_olex2_refinement_description
;
1. Fixed Uiso
 At 1.2 times of:
  All C(H) groups
2.a Aromatic/amide H refined with riding coordinates:
 C34(H34), C30(H30), C15(H15), C9(H9), C19(H19), C43(H43), C37(H37), C41(H41),
 C6(H6), C13(H13), C47(H47), C2(H2)
;
_olex2_submission_special_instructions 'No special instructions were received'
_oxdiff_exptl_absorpt_empirical_details
;
Empirical correction (ABSPACK) includes:
- Absorption correction using spherical harmonics
- Frame scaling
;
_oxdiff_exptl_absorpt_empirical_full_max 1.508
_oxdiff_exptl_absorpt_empirical_full_min 0.845

loop_
_space_group_symop_operation_xyz
'x, y, z'
'-x, -y, -z'

loop_
_atom_site_label
_atom_site_type_symbol
_atom_site_fract_x
_atom_site_fract_y
_atom_site_fract_z
_atom_site_U_iso_or_equiv
_atom_site_adp_type
_atom_site_occupancy
_atom_site_site_symmetry_order
_atom_site_calc_flag
_atom_site_refinement_flags_posn
_atom_site_refinement_flags_adp
_atom_site_refinement_flags_occupancy
_atom_site_disorder_assembly
_atom_site_disorder_group
Sb7 Sb 1.12739(2) 0.81449(2) 0.73234(2) 0.01942(2) Uani 1 1 d . . . . .
Sb35 Sb -0.41545(2) 0.38085(2) 0.77360(2) 0.02217(3) Uani 1 1 d . . . . .
F54 F 0.30249(14) 0.40989(7) 0.93036(6) 0.0352(2) Uani 1 1 d . . . . .
F21 F 0.47135(14) 0.54048(7) 0.65168(6) 0.0365(2) Uani 1 1 d . . . . .
F56 F 0.35471(13) 0.59763(7) 0.98194(6) 0.0356(2) Uani 1 1 d . . . . .
F24 F 0.59567(13) 0.88521(8) 0.51210(6) 0.0391(2) Uani 1 1 d . . . . .
F55 F 0.07431(15) 0.68987(7) 0.94841(6) 0.0386(2) Uani 1 1 d . . . . .
F50 F -0.10710(16) 0.36925(7) 0.43478(6) 0.0389(2) Uani 1 1 d . . . . .
F51 F -0.39546(15) -0.03436(7) 0.82657(7) 0.0392(2) Uani 1 1 d . . . . .
F53 F -0.44610(17) 0.00181(7) 0.67704(6) 0.0420(2) Uani 1 1 d . . . . .
F52 F -0.35784(19) 0.10717(8) 0.95348(6) 0.0490(3) Uani 1 1 d . . . . .
F26 F 1.06647(16) 1.18658(7) 0.78528(7) 0.0406(2) Uani 1 1 d . . . . .
F49 F -0.48710(16) 0.31679(9) 0.45024(6) 0.0463(3) Uani 1 1 d . . . . .
F28 F 1.14667(18) 1.20703(8) 0.94567(7) 0.0470(3) Uani 1 1 d . . . . .
F23 F 0.83736(16) 0.89604(8) 0.39782(6) 0.0418(2) Uani 1 1 d . . . . .
F22 F 0.28504(14) 0.60327(7) 0.77373(7) 0.0387(2) Uani 1 1 d . . . . .
F20 F 0.46183(15) 0.75687(8) 0.88318(6) 0.0407(2) Uani 1 1 d . . . . .
F27 F 1.21422(19) 1.05979(8) 1.01299(6) 0.0471(3) Uani 1 1 d . . . . .
F48 F 0.15004(15) 0.41833(10) 0.56543(7) 0.0529(3) Uani 1 1 d . . . . .
F25 F 1.20460(16) 0.87998(10) 0.42858(6) 0.0508(3) Uani 1 1 d . . . . .
C34 C -0.1245(2) 0.54784(10) 0.87534(8) 0.0232(3) Uani 1 1 d . . . . .
H34 H -0.223048 0.580504 0.863873 0.028 Uiso 1 1 calc R U . . .
C36 C -0.40117(19) 0.23883(10) 0.79023(8) 0.0223(2) Uani 1 1 d . . . . .
C8 C 1.02582(19) 0.84882(10) 0.62035(8) 0.0198(2) Uani 1 1 d . . . . .
C30 C -0.0056(2) 0.40325(10) 0.86462(8) 0.0241(3) Uani 1 1 d . . . . .
H30 H -0.021756 0.337103 0.845308 0.029 Uiso 1 1 calc R U . . .
C33 C 0.0452(2) 0.59610(10) 0.92058(8) 0.0250(3) Uani 1 1 d . . . . .
C14 C 0.84233(19) 0.74211(9) 0.75294(8) 0.0205(2) Uani 1 1 d . . . . .
C40 C -0.4216(2) 0.07480(11) 0.73869(9) 0.0268(3) Uani 1 1 d . . . . .
C46 C -0.3621(2) 0.34415(11) 0.51681(9) 0.0286(3) Uani 1 1 d . . . . .
C15 C 0.7456(2) 0.77429(10) 0.81641(8) 0.0238(3) Uani 1 1 d . . . . .
H15 H 0.806667 0.828639 0.854722 0.029 Uiso 1 1 calc R U . . .
C10 C 0.7775(2) 0.87569(11) 0.52996(9) 0.0253(3) Uani 1 1 d . . . . .
C9 C 0.83665(19) 0.85922(11) 0.60434(8) 0.0234(3) Uani 1 1 d . . . . .
H9 H 0.749898 0.854948 0.644490 0.028 Uiso 1 1 calc R U . . .
C42 C -0.2960(2) 0.37333(10) 0.66007(8) 0.0227(3) Uani 1 1 d . . . . .
C31 C 0.1613(2) 0.45364(11) 0.91087(8) 0.0247(3) Uani 1 1 d . . . . .
C19 C 0.7518(2) 0.66140(10) 0.69746(8) 0.0235(3) Uani 1 1 d . . . . .
H19 H 0.817915 0.637994 0.654719 0.028 Uiso 1 1 calc R U . . .
C1 C 1.12201(19) 0.94855(9) 0.80386(8) 0.0204(2) Uani 1 1 d . . . . .
C43 C -0.0989(2) 0.39808(12) 0.65160(9) 0.0295(3) Uani 1 1 d . . . . .
H43 H -0.006944 0.416409 0.697562 0.035 Uiso 1 1 calc R U . . .
C18 C 0.5650(2) 0.61617(10) 0.70568(9) 0.0257(3) Uani 1 1 d . . . . .
C11 C 0.9001(2) 0.88175(11) 0.47052(8) 0.0273(3) Uani 1 1 d . . . . .
C38 C -0.3782(2) 0.12739(11) 0.87905(9) 0.0298(3) Uani 1 1 d . . . . .
C32 C 0.1893(2) 0.54990(11) 0.93857(8) 0.0247(3) Uani 1 1 d . . . . .
C37 C -0.3813(2) 0.21895(11) 0.86788(9) 0.0276(3) Uani 1 1 d . . . . .
H37 H -0.369963 0.268097 0.912708 0.033 Uiso 1 1 calc R U . . .
C39 C -0.3976(2) 0.05465(10) 0.81507(10) 0.0279(3) Uani 1 1 d . . . . .
C45 C -0.1691(2) 0.36954(11) 0.50793(9) 0.0278(3) Uani 1 1 d . . . . .
C41 C -0.4229(2) 0.16542(10) 0.72485(8) 0.0244(3) Uani 1 1 d . . . . .
H41 H -0.438209 0.177884 0.671663 0.029 Uiso 1 1 calc R U . . .
C29 C -0.1506(2) 0.45078(10) 0.84653(8) 0.0215(2) Uani 1 1 d . . . . .
C17 C 0.4678(2) 0.64787(11) 0.76799(9) 0.0273(3) Uani 1 1 d . . . . .
C16 C 0.5594(2) 0.72620(11) 0.82303(9) 0.0273(3) Uani 1 1 d . . . . .
C6 C 1.1680(2) 0.95982(11) 0.88663(8) 0.0265(3) Uani 1 1 d . . . . .
H6 H 1.195305 0.908420 0.910548 0.032 Uiso 1 1 calc R U . . .
C13 C 1.1519(2) 0.85667(10) 0.56115(8) 0.0245(3) Uani 1 1 d . . . . .
H13 H 1.281479 0.850934 0.571743 0.029 Uiso 1 1 calc R U . . .
C47 C -0.4275(2) 0.34637(11) 0.59150(9) 0.0268(3) Uani 1 1 d . . . . .
H47 H -0.562188 0.329539 0.596298 0.032 Uiso 1 1 calc R U . . .
C4 C 1.1382(2) 1.12284(11) 0.89965(10) 0.0304(3) Uani 1 1 d . . . . .
C12 C 1.0871(2) 0.87281(12) 0.48707(9) 0.0290(3) Uani 1 1 d . . . . .
C2 C 1.0864(2) 1.02514(10) 0.76954(8) 0.0232(3) Uani 1 1 d . . . . .
H2 H 1.055060 1.018039 0.713306 0.028 Uiso 1 1 calc R U . . .
C5 C 1.1731(2) 1.04671(12) 0.93312(9) 0.0305(3) Uani 1 1 d . . . . .
C44 C -0.0388(2) 0.39568(12) 0.57576(10) 0.0317(3) Uani 1 1 d . . . . .
C3 C 1.0971(2) 1.11126(10) 0.81778(9) 0.0269(3) Uani 1 1 d . . . . .

loop_
_atom_site_aniso_label
_atom_site_aniso_U_11
_atom_site_aniso_U_22
_atom_site_aniso_U_33
_atom_site_aniso_U_23
_atom_site_aniso_U_13
_atom_site_aniso_U_12
Sb7 0.02007(4) 0.01974(4) 0.01891(4) 0.00238(3) -0.00039(3) 0.00679(3)
Sb35 0.02278(5) 0.02302(5) 0.02162(4) 0.00394(3) 0.00123(3) 0.00731(3)
F54 0.0309(5) 0.0394(5) 0.0380(5) 0.0065(4) -0.0035(4) 0.0162(4)
F21 0.0380(5) 0.0246(5) 0.0397(5) 0.0006(4) -0.0061(4) -0.0027(4)
F56 0.0287(5) 0.0375(5) 0.0340(5) -0.0019(4) -0.0055(4) 0.0011(4)
F24 0.0236(4) 0.0637(7) 0.0355(5) 0.0206(5) -0.0009(4) 0.0142(4)
F55 0.0429(6) 0.0216(4) 0.0464(6) -0.0054(4) -0.0006(4) 0.0053(4)
F50 0.0535(6) 0.0375(5) 0.0255(4) 0.0057(4) 0.0128(4) 0.0062(5)
F51 0.0426(6) 0.0238(5) 0.0532(6) 0.0109(4) 0.0010(5) 0.0098(4)
F53 0.0569(7) 0.0271(5) 0.0375(5) -0.0073(4) 0.0076(5) 0.0075(4)
F52 0.0771(8) 0.0397(6) 0.0297(5) 0.0141(4) -0.0096(5) 0.0108(6)
F26 0.0543(6) 0.0239(5) 0.0481(6) 0.0094(4) 0.0036(5) 0.0170(4)
F49 0.0451(6) 0.0614(7) 0.0235(4) 0.0100(5) -0.0124(4) -0.0050(5)
F28 0.0653(7) 0.0280(5) 0.0438(6) -0.0114(4) 0.0067(5) 0.0132(5)
F23 0.0454(6) 0.0607(7) 0.0213(4) 0.0178(4) 0.0001(4) 0.0094(5)
F22 0.0281(5) 0.0367(5) 0.0525(6) 0.0180(5) 0.0096(4) 0.0008(4)
F20 0.0421(6) 0.0450(6) 0.0395(5) 0.0081(5) 0.0213(4) 0.0139(5)
F27 0.0749(8) 0.0422(6) 0.0187(4) -0.0052(4) -0.0019(5) 0.0101(6)
F48 0.0256(5) 0.0826(9) 0.0450(6) 0.0038(6) 0.0096(4) 0.0023(5)
F25 0.0427(6) 0.0874(9) 0.0309(5) 0.0221(6) 0.0215(4) 0.0197(6)
C34 0.0290(7) 0.0218(6) 0.0205(6) 0.0044(5) 0.0039(5) 0.0086(5)
C36 0.0216(6) 0.0213(6) 0.0232(6) 0.0031(5) 0.0012(5) 0.0035(5)
C8 0.0202(6) 0.0215(6) 0.0174(5) 0.0021(5) 0.0015(4) 0.0046(5)
C30 0.0291(7) 0.0214(6) 0.0221(6) 0.0015(5) 0.0006(5) 0.0085(5)
C33 0.0318(7) 0.0201(6) 0.0223(6) 0.0004(5) 0.0053(5) 0.0050(5)
C14 0.0245(6) 0.0190(6) 0.0196(5) 0.0060(5) 0.0009(5) 0.0064(5)
C40 0.0251(7) 0.0230(7) 0.0295(7) -0.0019(5) 0.0038(5) 0.0030(5)
C46 0.0349(8) 0.0278(7) 0.0203(6) 0.0052(5) -0.0056(5) 0.0025(6)
C15 0.0295(7) 0.0222(6) 0.0209(6) 0.0052(5) 0.0025(5) 0.0071(5)
C10 0.0208(6) 0.0313(7) 0.0241(6) 0.0078(5) -0.0001(5) 0.0045(5)
C9 0.0204(6) 0.0308(7) 0.0207(6) 0.0071(5) 0.0041(5) 0.0069(5)
C42 0.0244(6) 0.0226(6) 0.0211(6) 0.0042(5) -0.0005(5) 0.0056(5)
C31 0.0267(7) 0.0285(7) 0.0211(6) 0.0055(5) 0.0028(5) 0.0103(5)
C19 0.0284(7) 0.0216(6) 0.0211(6) 0.0040(5) 0.0021(5) 0.0065(5)
C1 0.0213(6) 0.0193(6) 0.0195(5) 0.0019(5) 0.0008(4) 0.0036(5)
C43 0.0250(7) 0.0348(8) 0.0258(7) 0.0013(6) -0.0028(5) 0.0044(6)
C18 0.0297(7) 0.0190(6) 0.0271(7) 0.0063(5) -0.0032(5) 0.0027(5)
C11 0.0320(7) 0.0308(7) 0.0184(6) 0.0069(5) 0.0006(5) 0.0041(6)
C38 0.0339(8) 0.0290(7) 0.0258(7) 0.0087(6) -0.0038(6) 0.0045(6)
C32 0.0255(6) 0.0277(7) 0.0189(6) 0.0021(5) 0.0011(5) 0.0027(5)
C37 0.0339(7) 0.0238(7) 0.0227(6) 0.0018(5) -0.0014(5) 0.0037(6)
C39 0.0241(7) 0.0217(6) 0.0381(8) 0.0061(6) 0.0002(6) 0.0052(5)
C45 0.0367(8) 0.0238(7) 0.0225(6) 0.0041(5) 0.0054(6) 0.0051(6)
C41 0.0241(6) 0.0251(7) 0.0221(6) 0.0016(5) 0.0028(5) 0.0028(5)
C29 0.0262(6) 0.0216(6) 0.0173(5) 0.0033(5) 0.0024(5) 0.0064(5)
C17 0.0246(6) 0.0254(7) 0.0351(7) 0.0151(6) 0.0045(6) 0.0051(5)
C16 0.0315(7) 0.0283(7) 0.0270(7) 0.0101(6) 0.0092(6) 0.0118(6)
C6 0.0341(7) 0.0236(7) 0.0207(6) 0.0039(5) -0.0001(5) 0.0048(5)
C13 0.0217(6) 0.0283(7) 0.0237(6) 0.0038(5) 0.0054(5) 0.0053(5)
C47 0.0240(6) 0.0297(7) 0.0255(6) 0.0078(6) -0.0030(5) 0.0024(5)
C4 0.0328(8) 0.0232(7) 0.0324(7) -0.0046(6) 0.0066(6) 0.0054(6)
C12 0.0291(7) 0.0371(8) 0.0220(6) 0.0077(6) 0.0109(5) 0.0059(6)
C2 0.0238(6) 0.0235(6) 0.0230(6) 0.0045(5) 0.0026(5) 0.0064(5)
C5 0.0376(8) 0.0310(8) 0.0194(6) -0.0013(5) 0.0025(6) 0.0038(6)
C44 0.0253(7) 0.0355(8) 0.0318(7) 0.0024(6) 0.0047(6) 0.0030(6)
C3 0.0274(7) 0.0207(6) 0.0346(7) 0.0062(6) 0.0052(6) 0.0077(5)

loop_
_atom_type_symbol
_atom_type_description
_atom_type_scat_dispersion_real
_atom_type_scat_dispersion_imag
_atom_type_scat_source
C C 0.0033 0.0016 'International Tables Vol C Tables 4.2.6.8 and 6.1.1.4'
H H 0.0000 0.0000 'International Tables Vol C Tables 4.2.6.8 and 6.1.1.4'
F F 0.0171 0.0103 'International Tables Vol C Tables 4.2.6.8 and 6.1.1.4'
Sb Sb -0.5866 1.5461 'International Tables Vol C Tables 4.2.6.8 and 6.1.1.4'

loop_
_exptl_crystal_face_index_h
_exptl_crystal_face_index_k
_exptl_crystal_face_index_l
_exptl_crystal_face_perp_dist
0 1 0 0.1055
0 -1 0 0.1450
0 0 1 0.2415
0 0 -1 0.3681
1 -1 0 0.1049
-1 1 0 0.1099
-3 -18 8 0.1646
5 -15 -11 0.2291

loop_
_geom_angle_atom_site_label_1
_geom_angle_atom_site_label_2
_geom_angle_atom_site_label_3
_geom_angle
_geom_angle_site_symmetry_1
_geom_angle_site_symmetry_3
_geom_angle_publ_flag
C8 Sb7 C14 93.00(5) . . ?
C1 Sb7 C8 96.06(5) . . ?
C1 Sb7 C14 95.95(5) . . ?
C36 Sb35 C42 95.61(5) . . ?
C36 Sb35 C29 95.98(5) . . ?
C29 Sb35 C42 96.74(5) . . ?
C33 C34 H34 120.2 . . ?
C33 C34 C29 119.53(13) . . ?
C29 C34 H34 120.2 . . ?
C37 C36 Sb35 119.07(10) . . ?
C37 C36 C41 119.70(13) . . ?
C41 C36 Sb35 121.11(10) . . ?
C9 C8 Sb7 122.19(10) . . ?
C13 C8 Sb7 118.19(10) . . ?
C13 C8 C9 119.57(12) . . ?
C31 C30 H30 120.4 . . ?
C31 C30 C29 119.11(13) . . ?
C29 C30 H30 120.4 . . ?
F55 C33 C34 120.59(13) . . ?
F55 C33 C32 118.23(13) . . ?
C34 C33 C32 121.18(13) . . ?
C15 C14 Sb7 122.96(10) . . ?
C15 C14 C19 119.89(13) . . ?
C19 C14 Sb7 117.11(10) . . ?
F53 C40 C39 117.53(14) . . ?
F53 C40 C41 120.58(14) . . ?
C41 C40 C39 121.89(14) . . ?
F49 C46 C45 118.02(14) . . ?
F49 C46 C47 120.58(14) . . ?
C45 C46 C47 121.39(13) . . ?
C14 C15 H15 120.4 . . ?
C16 C15 C14 119.22(13) . . ?
C16 C15 H15 120.4 . . ?
F24 C10 C9 120.99(13) . . ?
F24 C10 C11 117.49(12) . . ?
C9 C10 C11 121.52(13) . . ?
C8 C9 H9 120.3 . . ?
C10 C9 C8 119.32(13) . . ?
C10 C9 H9 120.3 . . ?
C43 C42 Sb35 124.19(10) . . ?
C47 C42 Sb35 116.70(10) . . ?
C47 C42 C43 119.02(13) . . ?
F54 C31 C30 120.66(13) . . ?
F54 C31 C32 117.84(13) . . ?
C32 C31 C30 121.50(13) . . ?
C14 C19 H19 120.5 . . ?
C18 C19 C14 119.04(13) . . ?
C18 C19 H19 120.5 . . ?
C6 C1 Sb7 118.22(10) . . ?
C2 C1 Sb7 121.86(10) . . ?
C2 C1 C6 119.79(13) . . ?
C42 C43 H43 120.3 . . ?
C44 C43 C42 119.37(13) . . ?
C44 C43 H43 120.3 . . ?
F21 C18 C19 120.52(14) . . ?
F21 C18 C17 118.03(13) . . ?
C17 C18 C19 121.44(13) . . ?
F23 C11 C10 120.29(14) . . ?
F23 C11 C12 120.85(14) . . ?
C12 C11 C10 118.86(13) . . ?
F52 C38 C37 120.19(14) . . ?
F52 C38 C39 118.45(14) . . ?
C39 C38 C37 121.36(14) . . ?
F56 C32 C33 120.76(13) . . ?
F56 C32 C31 120.28(13) . . ?
C31 C32 C33 118.96(13) . . ?
C36 C37 H37 120.3 . . ?
C38 C37 C36 119.44(14) . . ?
C38 C37 H37 120.3 . . ?
F51 C39 C40 120.47(14) . . ?
F51 C39 C38 120.91(14) . . ?
C38 C39 C40 118.62(14) . . ?
F50 C45 C46 120.91(13) . . ?
F50 C45 C44 120.46(14) . . ?
C46 C45 C44 118.62(14) . . ?
C36 C41 H41 120.5 . . ?
C40 C41 C36 118.97(13) . . ?
C40 C41 H41 120.5 . . ?
C34 C29 Sb35 117.55(10) . . ?
C34 C29 C30 119.71(13) . . ?
C30 C29 Sb35 122.73(10) . . ?
F22 C17 C18 120.08(14) . . ?
F22 C17 C16 120.89(14) . . ?
C16 C17 C18 119.02(14) . . ?
F20 C16 C15 120.29(14) . . ?
F20 C16 C17 118.32(14) . . ?
C17 C16 C15 121.38(14) . . ?
C1 C6 H6 120.5 . . ?
C5 C6 C1 119.02(14) . . ?
C5 C6 H6 120.5 . . ?
C8 C13 H13 120.3 . . ?
C12 C13 C8 119.49(13) . . ?
C12 C13 H13 120.3 . . ?
C46 C47 C42 119.98(14) . . ?
C46 C47 H47 120.0 . . ?
C42 C47 H47 120.0 . . ?
F28 C4 C5 120.66(15) . . ?
F28 C4 C3 120.55(15) . . ?
C5 C4 C3 118.78(14) . . ?
F25 C12 C11 117.84(14) . . ?
F25 C12 C13 120.93(14) . . ?
C11 C12 C13 121.23(13) . . ?
C1 C2 H2 120.3 . . ?
C3 C2 C1 119.42(13) . . ?
C3 C2 H2 120.3 . . ?
F27 C5 C6 120.67(15) . . ?
F27 C5 C4 117.78(14) . . ?
C4 C5 C6 121.55(14) . . ?
F48 C44 C43 120.91(14) . . ?
F48 C44 C45 117.49(14) . . ?
C45 C44 C43 121.60(14) . . ?
F26 C3 C4 118.46(13) . . ?
F26 C3 C2 120.13(14) . . ?
C2 C3 C4 121.41(14) . . ?

loop_
_geom_bond_atom_site_label_1
_geom_bond_atom_site_label_2
_geom_bond_distance
_geom_bond_site_symmetry_2
_geom_bond_publ_flag
Sb7 C8 2.1508(13) . ?
Sb7 C14 2.1583(14) . ?
Sb7 C1 2.1483(13) . ?
Sb35 C36 2.1497(14) . ?
Sb35 C42 2.1546(14) . ?
Sb35 C29 2.1499(14) . ?
F54 C31 1.3444(16) . ?
F21 C18 1.3445(17) . ?
F56 C32 1.3407(16) . ?
F24 C10 1.3476(16) . ?
F55 C33 1.3440(17) . ?
F50 C45 1.3446(17) . ?
F51 C39 1.3417(17) . ?
F53 C40 1.3493(17) . ?
F52 C38 1.3437(17) . ?
F26 C3 1.3477(17) . ?
F49 C46 1.3436(16) . ?
F28 C4 1.3392(17) . ?
F23 C11 1.3428(16) . ?
F22 C17 1.3433(17) . ?
F20 C16 1.3465(17) . ?
F27 C5 1.3429(17) . ?
F48 C44 1.3446(19) . ?
F25 C12 1.3420(17) . ?
C34 H34 0.9500 . ?
C34 C33 1.378(2) . ?
C34 C29 1.3938(19) . ?
C36 C37 1.394(2) . ?
C36 C41 1.3968(19) . ?
C8 C9 1.3978(18) . ?
C8 C13 1.3927(19) . ?
C30 H30 0.9500 . ?
C30 C31 1.378(2) . ?
C30 C29 1.3979(19) . ?
C33 C32 1.379(2) . ?
C14 C15 1.3920(19) . ?
C14 C19 1.3977(19) . ?
C40 C39 1.378(2) . ?
C40 C41 1.375(2) . ?
C46 C45 1.370(2) . ?
C46 C47 1.377(2) . ?
C15 H15 0.9500 . ?
C15 C16 1.383(2) . ?
C10 C9 1.3733(19) . ?
C10 C11 1.378(2) . ?
C9 H9 0.9500 . ?
C42 C43 1.396(2) . ?
C42 C47 1.3944(19) . ?
C31 C32 1.378(2) . ?
C19 H19 0.9500 . ?
C19 C18 1.381(2) . ?
C1 C6 1.3970(18) . ?
C1 C2 1.3917(19) . ?
C43 H43 0.9500 . ?
C43 C44 1.381(2) . ?
C18 C17 1.377(2) . ?
C11 C12 1.377(2) . ?
C38 C37 1.378(2) . ?
C38 C39 1.377(2) . ?
C37 H37 0.9500 . ?
C45 C44 1.380(2) . ?
C41 H41 0.9500 . ?
C17 C16 1.374(2) . ?
C6 H6 0.9500 . ?
C6 C5 1.380(2) . ?
C13 H13 0.9500 . ?
C13 C12 1.379(2) . ?
C47 H47 0.9500 . ?
C4 C5 1.376(2) . ?
C4 C3 1.377(2) . ?
C2 H2 0.9500 . ?
C2 C3 1.376(2) . ?

loop_
_geom_torsion_atom_site_label_1
_geom_torsion_atom_site_label_2
_geom_torsion_atom_site_label_3
_geom_torsion_atom_site_label_4
_geom_torsion
_geom_torsion_site_symmetry_1
_geom_torsion_site_symmetry_2
_geom_torsion_site_symmetry_3
_geom_torsion_site_symmetry_4
_geom_torsion_publ_flag
Sb7 C8 C9 C10 -176.22(11) . . . . ?
Sb7 C8 C13 C12 176.04(11) . . . . ?
Sb7 C14 C15 C16 176.91(10) . . . . ?
Sb7 C14 C19 C18 -176.24(10) . . . . ?
Sb7 C1 C6 C5 177.35(12) . . . . ?
Sb7 C1 C2 C3 -175.79(11) . . . . ?
Sb35 C36 C37 C38 177.95(12) . . . . ?
Sb35 C36 C41 C40 -176.99(10) . . . . ?
Sb35 C42 C43 C44 -176.36(12) . . . . ?
Sb35 C42 C47 C46 177.08(12) . . . . ?
F54 C31 C32 F56 1.5(2) . . . . ?
F54 C31 C32 C33 -178.89(13) . . . . ?
F21 C18 C17 F22 0.2(2) . . . . ?
F21 C18 C17 C16 -178.79(13) . . . . ?
F24 C10 C9 C8 179.38(13) . . . . ?
F24 C10 C11 F23 -0.4(2) . . . . ?
F24 C10 C11 C12 179.66(14) . . . . ?
F55 C33 C32 F56 -0.7(2) . . . . ?
F55 C33 C32 C31 179.64(13) . . . . ?
F50 C45 C44 F48 -1.5(2) . . . . ?
F50 C45 C44 C43 178.91(15) . . . . ?
F53 C40 C39 F51 1.2(2) . . . . ?
F53 C40 C39 C38 -178.06(14) . . . . ?
F53 C40 C41 C36 178.65(13) . . . . ?
F52 C38 C37 C36 179.55(14) . . . . ?
F52 C38 C39 F51 -0.3(2) . . . . ?
F52 C38 C39 C40 178.98(14) . . . . ?
F49 C46 C45 F50 1.6(2) . . . . ?
F49 C46 C45 C44 -178.53(15) . . . . ?
F49 C46 C47 C42 178.89(14) . . . . ?
F28 C4 C5 F27 0.4(2) . . . . ?
F28 C4 C5 C6 -179.00(15) . . . . ?
F28 C4 C3 F26 0.3(2) . . . . ?
F28 C4 C3 C2 -179.54(14) . . . . ?
F23 C11 C12 F25 0.8(2) . . . . ?
F23 C11 C12 C13 -178.99(15) . . . . ?
F22 C17 C16 F20 0.4(2) . . . . ?
F22 C17 C16 C15 -178.12(13) . . . . ?
C34 C33 C32 F56 179.32(13) . . . . ?
C34 C33 C32 C31 -0.3(2) . . . . ?
C8 C13 C12 F25 -179.48(14) . . . . ?
C8 C13 C12 C11 0.3(2) . . . . ?
C30 C31 C32 F56 -178.50(13) . . . . ?
C30 C31 C32 C33 1.1(2) . . . . ?
C33 C34 C29 Sb35 -178.31(10) . . . . ?
C33 C34 C29 C30 0.8(2) . . . . ?
C14 C15 C16 F20 -178.95(13) . . . . ?
C14 C15 C16 C17 -0.5(2) . . . . ?
C14 C19 C18 F21 177.54(12) . . . . ?
C14 C19 C18 C17 -1.2(2) . . . . ?
C46 C45 C44 F48 178.63(15) . . . . ?
C46 C45 C44 C43 -1.0(3) . . . . ?
C15 C14 C19 C18 1.6(2) . . . . ?
C10 C11 C12 F25 -179.29(15) . . . . ?
C10 C11 C12 C13 0.9(2) . . . . ?
C9 C8 C13 C12 -1.2(2) . . . . ?
C9 C10 C11 F23 178.69(14) . . . . ?
C9 C10 C11 C12 -1.2(2) . . . . ?
C42 C43 C44 F48 -179.45(15) . . . . ?
C42 C43 C44 C45 0.1(3) . . . . ?
C31 C30 C29 Sb35 179.05(10) . . . . ?
C31 C30 C29 C34 0.0(2) . . . . ?
C19 C14 C15 C16 -0.8(2) . . . . ?
C19 C18 C17 F22 178.98(13) . . . . ?
C19 C18 C17 C16 0.0(2) . . . . ?
C1 C6 C5 F27 179.13(14) . . . . ?
C1 C6 C5 C4 -1.5(2) . . . . ?
C1 C2 C3 F26 178.80(13) . . . . ?
C1 C2 C3 C4 -1.4(2) . . . . ?
C43 C42 C47 C46 0.2(2) . . . . ?
C18 C17 C16 F20 179.38(13) . . . . ?
C18 C17 C16 C15 0.9(2) . . . . ?
C11 C10 C9 C8 0.3(2) . . . . ?
C37 C36 C41 C40 -0.8(2) . . . . ?
C37 C38 C39 F51 -179.64(14) . . . . ?
C37 C38 C39 C40 -0.4(2) . . . . ?
C39 C40 C41 C36 -0.7(2) . . . . ?
C39 C38 C37 C36 -1.1(2) . . . . ?
C45 C46 C47 C42 -1.1(2) . . . . ?
C41 C36 C37 C38 1.7(2) . . . . ?
C41 C40 C39 F51 -179.45(13) . . . . ?
C41 C40 C39 C38 1.3(2) . . . . ?
C29 C34 C33 F55 179.41(13) . . . . ?
C29 C34 C33 C32 -0.6(2) . . . . ?
C29 C30 C31 F54 179.05(13) . . . . ?
C29 C30 C31 C32 -1.0(2) . . . . ?
C6 C1 C2 C3 0.0(2) . . . . ?
C13 C8 C9 C10 0.9(2) . . . . ?
C47 C46 C45 F50 -178.43(14) . . . . ?
C47 C46 C45 C44 1.5(2) . . . . ?
C47 C42 C43 C44 0.2(2) . . . . ?
C2 C1 C6 C5 1.4(2) . . . . ?
C5 C4 C3 F26 -178.86(14) . . . . ?
C5 C4 C3 C2 1.3(2) . . . . ?
C3 C4 C5 F27 179.53(15) . . . . ?
C3 C4 C5 C6 0.1(2) . . . . ?

loop_
_exptl_oxdiff_crystal_face_indexfrac_h
_exptl_oxdiff_crystal_face_indexfrac_k
_exptl_oxdiff_crystal_face_indexfrac_l
_exptl_oxdiff_crystal_face_x
_exptl_oxdiff_crystal_face_y
_exptl_oxdiff_crystal_face_z
0.0003 0.9974 0.0000 0.0133 -0.0483 0.0055
-0.0003 -0.9974 -0.0000 -0.0133 0.0483 -0.0055
0.0000 -0.0003 0.9975 0.0007 -0.0024 0.0423
-0.0000 0.0003 -0.9975 -0.0007 0.0024 -0.0423
0.9975 -0.9984 0.0013 -0.1035 0.0010 0.0039
-0.9975 0.9984 -0.0013 0.1035 -0.0010 -0.0039
-2.8368 -17.7907 7.8754 0.0247 0.9773 0.2102
5.2050 -15.3754 -11.1422 -0.6830 0.5242 -0.5086
